data_1536070
loop_
_publ_author_name
'Vigdorchik, A.G.'
'Malinovskii, Yu.A.'
'Dryuchko, A.G.'

_publ_section_title
;
 Synthesis and X-ray structural investigation of rubidium-thulium nitrate
 Rb(Tm(NO3)4(H2O)2)*H2O
;
_journal_name_full 'Zhurnal Strukturnoi Khimii (Issue-No. from 1981)'
_journal_page_first 26
_journal_page_last 29
_journal_volume 32
_journal_year 1991
_chemical_formula_sum 'H6 N4 O15 Rb Tm'
_chemical_name_systematic 'Rb (Tm (N O3)4 (H2 O)2) H2 O'
_space_group_IT_number 14
_symmetry_space_group_name_Hall '-P 2yn'
_symmetry_space_group_name_H-M 'P 1 21/n 1'
_cell_angle_alpha 90
_cell_angle_beta 111.31
_cell_angle_gamma 90
_cell_formula_units_Z 4
_cell_length_a 10.578
_cell_length_b 11.641
_cell_length_c 11.466
_cell_volume 1315.371
_citation_journal_id_ASTM ZSTKAI
_cod_data_source_file Vigdorchik_ZSTKAI_1991_1176.cif
_cod_data_source_block H6N4O15Rb1Tm1
_cod_original_sg_symbol_Hall '-P 2ybc (x-z,y,z)'
_cod_original_formula_sum 'H6 N4 O15 Rb1 Tm1'
_cod_database_code 1536070

loop_
_symmetry_equiv_pos_as_xyz
x,y,z
-x+1/2,y+1/2,-z+1/2
-x,-y,-z
x-1/2,-y-1/2,z-1/2

loop_
_atom_site_label
_atom_site_type_symbol
_atom_site_fract_x
_atom_site_fract_y
_atom_site_fract_z
_atom_site_occupancy
_atom_site_U_iso_or_equiv
O11 O-2 0.0909 0.1817 0.8106 1 0.0
N1 N+5 0.1794 0.4028 0.7593 1 0.0
N2 N+5 0.1728 0.1394 0.469 1 0.0
O5 O-2 0.2582 0.7005 0.079 1 0.0
O3 O-2 0.1445 0.4299 0.8449 1 0.0
O10 O-2 0.0525 0.0045 0.8443 1 0.0
O1 O-2 0.0954 0.4011 0.6462 1 0.0
O13 O-2 0.1904 0.9508 0.1126 1 0.0
O6 O-2 0.1291 0.0465 0.4286 1 0.0
Tm1 Tm+3 0.2245 0.8632 0.9473 1 0.0
O7 O-2 0.0534 0.7299 0.8242 1 0.0
O2 O-2 0.202 0.8738 0.7256 1 0.0
O14 O-2 0.0581 0.3916 0.3994 1 0.0
O8 O-2 0.0006 0.8094 0.9677 1 0.0
O4 O-2 0.1533 0.1854 0.5622 1 0.0
O15 O-2 0.1471 0.618 0.2515 1 0.0
O12 O-2 0.2572 0.067 0.9153 1 0.0
N3 N+5 0.0271 0.2654 0.1162 1 0.0
Rb1 Rb+1 0.1351 0.7939 0.4441 1 0.0
N4 N+5 0.1322 0.0886 0.8551 1 0.0
O9 O-2 0.1243 0.3275 0.1401 1 0.0
